data_7009391
loop_
_publ_author_name
'Clegg, William'
'Horsburgh, Lynne'
'Liddle, Stephen T.'
'Mackenzie, Fiona M.'
'Mulvey, Robert E.'
'Robertson, Alan'

_publ_section_title
;
 The changing structural chemistry of lithium anilide on solvation by
 pyridine, 4-methylpyridine or 4-tert-butylpyridine
;
_journal_issue 7
_journal_name_full 'Journal of the Chemical Society, Dalton Transactions'
_journal_page_first 1225
_journal_paper_doi 10.1039/b000576m
_journal_year 2000
_chemical_formula_sum 'C44.5 H44 Li2 N6'
_chemical_formula_weight 676.74
_chemical_name_systematic
;
 ?
;
_space_group_IT_number 15
_symmetry_cell_setting monoclinic
_symmetry_space_group_name_Hall '-C 2yc'
_symmetry_space_group_name_H-M 'C 1 2/c 1'
_atom_sites_solution_hydrogens geom
_atom_sites_solution_primary direct
_atom_sites_solution_secondary difmap
_audit_creation_method SHELXL-97
_cell_angle_alpha 90.00
_cell_angle_beta 98.287(6)
_cell_angle_gamma 90.00
_cell_formula_units_Z 8
_cell_length_a 42.3971(6)
_cell_length_b 9.614(2)
_cell_length_c 18.024(4)
_cell_measurement_reflns_used 7902
_cell_measurement_temperature 160(2)
_cell_measurement_theta_max 28.41
_cell_measurement_theta_min 2.17
_cell_volume 7270(2)
_computing_cell_refinement 'local programs'
_computing_data_collection 'Siemens SMART'
_computing_data_reduction 'Siemens SAINT'
_computing_molecular_graphics 'Siemens SHELXTL'
_computing_publication_material 'SHELXTL and local programs'
_computing_structure_refinement 'Siemens SHELXTL'
_computing_structure_solution 'Siemens SHELXTL'
_diffrn_ambient_temperature 160(2)
_diffrn_measured_fraction_theta_full 0.997
_diffrn_measured_fraction_theta_max 0.997
_diffrn_measurement_device_type 'Siemens SMART CCD diffractometer'
_diffrn_measurement_method '\w rotation with narrow frames'
_diffrn_radiation_monochromator graphite
_diffrn_radiation_source 'fine-focus sealed tube'
_diffrn_radiation_type MoK\a
_diffrn_radiation_wavelength 0.71073
_diffrn_reflns_av_R_equivalents 0.0597
_diffrn_reflns_av_sigmaI/netI 0.0714
_diffrn_reflns_limit_h_max 50
_diffrn_reflns_limit_h_min -50
_diffrn_reflns_limit_k_max 11
_diffrn_reflns_limit_k_min -11
_diffrn_reflns_limit_l_max 21
_diffrn_reflns_limit_l_min -20
_diffrn_reflns_number 20565
_diffrn_reflns_theta_full 24.99
_diffrn_reflns_theta_max 24.99
_diffrn_reflns_theta_min 1.94
_diffrn_standards_decay_% 0
_diffrn_standards_number 0
_exptl_absorpt_coefficient_mu 0.073
_exptl_absorpt_correction_T_max 1.0000
_exptl_absorpt_correction_T_min 0.7850
_exptl_absorpt_correction_type empirical
_exptl_crystal_colour colourless
_exptl_crystal_density_diffrn 1.237
_exptl_crystal_density_method 'not measured'
_exptl_crystal_description block
_exptl_crystal_F_000 2872
_exptl_crystal_size_max 0.40
_exptl_crystal_size_mid 0.38
_exptl_crystal_size_min 0.28
_refine_diff_density_max 0.228
_refine_diff_density_min -0.261
_refine_diff_density_rms 0.053
_refine_ls_extinction_method none
_refine_ls_goodness_of_fit_ref 1.113
_refine_ls_hydrogen_treatment mixed
_refine_ls_matrix_type full
_refine_ls_number_parameters 407
_refine_ls_number_reflns 6394
_refine_ls_number_restraints 0
_refine_ls_restrained_S_all 1.113
_refine_ls_R_factor_all 0.1291
_refine_ls_R_factor_gt 0.0790
_refine_ls_shift/su_max 0.000
_refine_ls_shift/su_mean 0.000
_refine_ls_structure_factor_coef Fsqd
_refine_ls_weighting_details 'calc w=1/[\s^2^(Fo^2^)+(0.0775P)^2^+17.1150P] where P=(Fo^2^+2Fc^2^)/3'
_refine_ls_weighting_scheme calc
_refine_ls_wR_factor_gt 0.2038
_refine_ls_wR_factor_ref 0.2258
_reflns_number_gt 4016
_reflns_number_total 6394
_reflns_threshold_expression >2sigma(I)
_cod_data_source_file b000576m.txt
_cod_data_source_block (2)
_cod_original_cell_volume 7270(3)
_cod_original_sg_symbol_H-M C2/c
_cod_original_formula_sum 'C44.50 H44 Li2 N6'
_cod_database_code 7009391

loop_
_symmetry_equiv_pos_as_xyz
'x, y, z'
'-x, y, -z+1/2'
'x+1/2, y+1/2, z'
'-x+1/2, y+1/2, -z+1/2'
'-x, -y, -z'
'x, -y, z-1/2'
'-x+1/2, -y+1/2, -z'
'x+1/2, -y+1/2, z-1/2'

loop_
_atom_site_label
_atom_site_type_symbol
_atom_site_fract_x
_atom_site_fract_y
_atom_site_fract_z
_atom_site_U_iso_or_equiv
_atom_site_adp_type
_atom_site_occupancy
_atom_site_symmetry_multiplicity
_atom_site_calc_flag
_atom_site_refinement_flags
_atom_site_disorder_assembly
_atom_site_disorder_group
Li1 Li 0.09797(15) -0.1192(7) -0.3301(4) 0.0402(15) Uani 1 1 d . . .
Li2 Li 0.13615(14) -0.2866(7) -0.2524(3) 0.0343(14) Uani 1 1 d . . .
N1 N 0.07177(8) -0.0777(4) -0.43567(18) 0.0409(8) Uani 1 1 d . . .
C1 C 0.04644(9) -0.1468(4) -0.4707(2) 0.0387(9) Uani 1 1 d . . .
H1 H 0.0405 -0.2312 -0.4490 0.046 Uiso 1 1 calc R . .
C2 C 0.02869(9) -0.1028(4) -0.5358(2) 0.0392(10) Uani 1 1 d . . .
H2 H 0.0109 -0.1566 -0.5574 0.047 Uiso 1 1 calc R . .
C3 C 0.03598(9) 0.0166(4) -0.5705(2) 0.0407(10) Uani 1 1 d . . .
C4 C 0.06262(11) 0.0910(5) -0.5343(2) 0.0528(12) Uani 1 1 d . . .
H4 H 0.0691 0.1754 -0.5550 0.063 Uiso 1 1 calc R . .
C5 C 0.07891(11) 0.0391(5) -0.4687(2) 0.0536(12) Uani 1 1 d . . .
H5 H 0.0967 0.0909 -0.4451 0.064 Uiso 1 1 calc R . .
C6 C 0.01808(11) 0.0673(5) -0.6435(2) 0.0595(13) Uani 1 1 d . . .
H6A H -0.0030 0.0235 -0.6521 0.089 Uiso 1 1 calc R . .
H6B H 0.0299 0.0429 -0.6845 0.089 Uiso 1 1 calc R . .
H6C H 0.0156 0.1685 -0.6416 0.089 Uiso 1 1 calc R . .
N2 N 0.08423(7) 0.0489(3) -0.26542(18) 0.0381(8) Uani 1 1 d . . .
C7 C 0.06622(9) 0.1587(4) -0.2874(2) 0.0437(10) Uani 1 1 d . . .
H7 H 0.0562 0.1625 -0.3380 0.052 Uiso 1 1 calc R . .
C8 C 0.06133(9) 0.2679(4) -0.2402(2) 0.0430(10) Uani 1 1 d . . .
H8 H 0.0480 0.3435 -0.2586 0.052 Uiso 1 1 calc R . .
C9 C 0.07587(8) 0.2670(4) -0.1659(2) 0.0368(9) Uani 1 1 d . . .
C10 C 0.09458(9) 0.1540(4) -0.1438(2) 0.0374(9) Uani 1 1 d . . .
H10 H 0.1051 0.1477 -0.0936 0.045 Uiso 1 1 calc R . .
C11 C 0.09816(9) 0.0494(4) -0.1942(2) 0.0404(10) Uani 1 1 d . . .
H11 H 0.1114 -0.0273 -0.1771 0.049 Uiso 1 1 calc R . .
C12 C 0.07134(10) 0.3841(4) -0.1139(3) 0.0504(11) Uani 1 1 d . . .
H12A H 0.0515 0.3700 -0.0929 0.076 Uiso 1 1 calc R . .
H12B H 0.0702 0.4722 -0.1415 0.076 Uiso 1 1 calc R . .
H12C H 0.0894 0.3868 -0.0732 0.076 Uiso 1 1 calc R . .
N3 N 0.14790(7) -0.2434(3) -0.13620(16) 0.0363(8) Uani 1 1 d . . .
C13 C 0.16366(9) -0.1398(4) -0.0971(2) 0.0389(9) Uani 1 1 d . . .
H13 H 0.1728 -0.0694 -0.1242 0.047 Uiso 1 1 calc R . .
C14 C 0.16732(10) -0.1293(4) -0.0209(2) 0.0437(10) Uani 1 1 d . . .
H14 H 0.1783 -0.0518 0.0032 0.052 Uiso 1 1 calc R . .
C15 C 0.15521(10) -0.2306(4) 0.0214(2) 0.0430(10) Uani 1 1 d . . .
C16 C 0.13905(11) -0.3365(5) -0.0178(2) 0.0485(11) Uani 1 1 d . . .
H16 H 0.1300 -0.4089 0.0082 0.058 Uiso 1 1 calc R . .
C17 C 0.13586(10) -0.3384(4) -0.0952(2) 0.0471(11) Uani 1 1 d . . .
H17 H 0.1242 -0.4129 -0.1207 0.057 Uiso 1 1 calc R . .
C18 C 0.15949(13) -0.2250(5) 0.1059(2) 0.0643(14) Uani 1 1 d . . .
H18A H 0.1472 -0.3002 0.1249 0.096 Uiso 1 1 calc R . .
H18B H 0.1519 -0.1352 0.1220 0.096 Uiso 1 1 calc R . .
H18C H 0.1821 -0.2361 0.1258 0.096 Uiso 1 1 calc R . .
N4 N 0.16125(7) -0.4726(3) -0.25504(17) 0.0378(8) Uani 1 1 d . . .
C19 C 0.19220(9) -0.4731(4) -0.2607(2) 0.0442(10) Uani 1 1 d . . .
H19 H 0.2011 -0.3923 -0.2798 0.053 Uiso 1 1 calc R . .
C20 C 0.21209(9) -0.5851(4) -0.2401(2) 0.0440(10) Uani 1 1 d . . .
H20 H 0.2341 -0.5793 -0.2450 0.053 Uiso 1 1 calc R . .
C21 C 0.20016(9) -0.7046(4) -0.2127(2) 0.0382(9) Uani 1 1 d . . .
C22 C 0.16780(10) -0.7043(4) -0.2072(2) 0.0416(10) Uani 1 1 d . . .
H22 H 0.1582 -0.7842 -0.1889 0.050 Uiso 1 1 calc R . .
C23 C 0.14971(9) -0.5891(5) -0.2280(2) 0.0426(10) Uani 1 1 d . . .
H23 H 0.1277 -0.5919 -0.2231 0.051 Uiso 1 1 calc R . .
C24 C 0.22016(11) -0.8298(5) -0.1925(3) 0.0582(12) Uani 1 1 d . . .
H24A H 0.2147 -0.9019 -0.2306 0.087 Uiso 1 1 calc R . .
H24B H 0.2162 -0.8648 -0.1436 0.087 Uiso 1 1 calc R . .
H24C H 0.2427 -0.8050 -0.1899 0.087 Uiso 1 1 calc R . .
N5 N 0.14655(8) -0.1249(4) -0.31883(17) 0.0366(8) Uani 1 1 d . . .
H5N H 0.1593(9) -0.068(4) -0.291(2) 0.044 Uiso 1 1 d . . .
C25 C 0.16478(8) -0.1612(4) -0.3722(2) 0.0318(9) Uani 1 1 d . . .
C26 C 0.19698(9) -0.1226(4) -0.3711(2) 0.0417(10) Uani 1 1 d . . .
H26 H 0.2070 -0.0673 -0.3308 0.050 Uiso 1 1 calc R . .
C27 C 0.21427(10) -0.1628(5) -0.4267(3) 0.0508(12) Uani 1 1 d . . .
H27 H 0.2359 -0.1347 -0.4239 0.061 Uiso 1 1 calc R . .
C28 C 0.20069(12) -0.2431(5) -0.4863(3) 0.0596(13) Uani 1 1 d . . .
H28 H 0.2126 -0.2696 -0.5248 0.072 Uiso 1 1 calc R . .
C29 C 0.16938(11) -0.2838(5) -0.4885(2) 0.0541(12) Uani 1 1 d . . .
H29 H 0.1598 -0.3403 -0.5288 0.065 Uiso 1 1 calc R . .
C30 C 0.15187(9) -0.2449(4) -0.4342(2) 0.0408(10) Uani 1 1 d . . .
H30 H 0.1303 -0.2746 -0.4380 0.049 Uiso 1 1 calc R . .
N6 N 0.08863(7) -0.2974(3) -0.26861(18) 0.0388(8) Uani 1 1 d . . .
H6N H 0.0781(10) -0.267(4) -0.235(2) 0.047 Uiso 1 1 d . . .
C31 C 0.06831(8) -0.3794(4) -0.3144(2) 0.0326(9) Uani 1 1 d . . .
C32 C 0.08016(9) -0.4608(4) -0.3706(2) 0.0360(9) Uani 1 1 d . . .
H32 H 0.1023 -0.4592 -0.3739 0.043 Uiso 1 1 calc R . .
C33 C 0.06029(12) -0.5413(4) -0.4198(2) 0.0545(12) Uani 1 1 d . . .
H33 H 0.0689 -0.5945 -0.4565 0.065 Uiso 1 1 calc R . .
C34 C 0.02742(13) -0.5459(5) -0.4166(3) 0.0689(16) Uani 1 1 d . . .
H34 H 0.0135 -0.6005 -0.4509 0.083 Uiso 1 1 calc R . .
C35 C 0.01602(11) -0.4679(5) -0.3613(3) 0.0619(14) Uani 1 1 d . . .
H35 H -0.0062 -0.4696 -0.3582 0.074 Uiso 1 1 calc R . .
C36 C 0.03523(9) -0.3900(4) -0.3119(2) 0.0444(10) Uani 1 1 d . . .
H36 H 0.0263 -0.3406 -0.2743 0.053 Uiso 1 1 calc R . .

loop_
_atom_site_aniso_label
_atom_site_aniso_U_11
_atom_site_aniso_U_22
_atom_site_aniso_U_33
_atom_site_aniso_U_23
_atom_site_aniso_U_13
_atom_site_aniso_U_12
Li1 0.043(4) 0.038(4) 0.039(4) -0.006(3) 0.005(3) 0.005(3)
Li2 0.035(3) 0.041(4) 0.026(3) -0.001(3) 0.004(2) -0.003(3)
N1 0.046(2) 0.044(2) 0.0340(18) 0.0030(16) 0.0100(15) -0.0022(16)
C1 0.041(2) 0.031(2) 0.043(2) 0.0050(18) 0.0050(18) 0.0026(18)
C2 0.034(2) 0.043(2) 0.041(2) 0.002(2) 0.0035(17) 0.0001(18)
C3 0.044(2) 0.044(3) 0.036(2) -0.0022(19) 0.0118(18) 0.009(2)
C4 0.080(3) 0.041(3) 0.041(3) 0.007(2) 0.019(2) -0.007(2)
C5 0.059(3) 0.067(3) 0.036(2) -0.008(2) 0.008(2) -0.022(2)
C6 0.061(3) 0.067(3) 0.049(3) 0.019(2) 0.001(2) 0.019(2)
N2 0.0409(18) 0.0338(19) 0.041(2) 0.0031(15) 0.0091(15) -0.0003(15)
C7 0.046(2) 0.048(3) 0.037(2) 0.009(2) 0.0058(18) 0.000(2)
C8 0.044(2) 0.031(2) 0.054(3) 0.010(2) 0.007(2) 0.0079(18)
C9 0.0313(19) 0.032(2) 0.050(2) 0.0045(19) 0.0156(17) -0.0053(17)
C10 0.036(2) 0.042(2) 0.034(2) 0.0024(19) 0.0027(16) -0.0002(18)
C11 0.041(2) 0.039(2) 0.040(2) 0.005(2) 0.0034(18) 0.0093(19)
C12 0.052(3) 0.035(2) 0.068(3) -0.005(2) 0.021(2) -0.001(2)
N3 0.0416(18) 0.0387(19) 0.0286(17) -0.0024(15) 0.0048(14) -0.0032(15)
C13 0.044(2) 0.036(2) 0.036(2) 0.0041(19) 0.0013(17) -0.0017(18)
C14 0.055(3) 0.038(2) 0.035(2) -0.004(2) -0.0027(19) -0.003(2)
C15 0.058(3) 0.041(3) 0.029(2) -0.0001(19) 0.0048(18) 0.019(2)
C16 0.076(3) 0.042(3) 0.031(2) 0.002(2) 0.021(2) -0.003(2)
C17 0.064(3) 0.042(3) 0.039(2) -0.005(2) 0.018(2) -0.015(2)
C18 0.106(4) 0.054(3) 0.031(2) 0.004(2) 0.002(2) 0.017(3)
N4 0.0373(18) 0.040(2) 0.0370(19) -0.0035(16) 0.0085(14) -0.0021(15)
C19 0.038(2) 0.040(2) 0.055(3) -0.003(2) 0.0094(19) -0.0061(19)
C20 0.030(2) 0.043(3) 0.059(3) -0.003(2) 0.0046(18) -0.0050(19)
C21 0.042(2) 0.039(2) 0.032(2) -0.0070(18) -0.0017(17) 0.0007(18)
C22 0.052(2) 0.040(2) 0.035(2) -0.0027(19) 0.0126(18) -0.010(2)
C23 0.034(2) 0.055(3) 0.042(2) 0.000(2) 0.0148(18) -0.001(2)
C24 0.063(3) 0.046(3) 0.062(3) -0.010(2) -0.003(2) 0.007(2)
N5 0.0399(18) 0.043(2) 0.0286(18) -0.0040(15) 0.0086(14) -0.0082(15)
C25 0.0320(19) 0.032(2) 0.032(2) 0.0055(17) 0.0064(16) -0.0006(16)
C26 0.035(2) 0.048(3) 0.042(2) 0.005(2) 0.0040(17) -0.0040(19)
C27 0.032(2) 0.062(3) 0.061(3) 0.016(3) 0.016(2) 0.005(2)
C28 0.068(3) 0.059(3) 0.060(3) 0.009(3) 0.035(3) 0.016(3)
C29 0.071(3) 0.054(3) 0.041(2) -0.008(2) 0.018(2) -0.007(2)
C30 0.045(2) 0.041(2) 0.040(2) -0.0017(19) 0.0158(18) -0.0074(19)
N6 0.0365(18) 0.042(2) 0.039(2) -0.0104(16) 0.0122(15) -0.0078(15)
C31 0.035(2) 0.027(2) 0.035(2) 0.0094(17) 0.0011(16) -0.0013(17)
C32 0.045(2) 0.030(2) 0.033(2) 0.0059(18) 0.0010(17) -0.0040(18)
C33 0.088(4) 0.033(3) 0.040(3) 0.004(2) 0.001(2) -0.009(2)
C34 0.073(4) 0.050(3) 0.070(4) 0.022(3) -0.039(3) -0.028(3)
C35 0.041(3) 0.049(3) 0.090(4) 0.022(3) -0.013(3) -0.009(2)
C36 0.033(2) 0.035(2) 0.063(3) 0.011(2) 0.0020(19) 0.0006(18)

loop_
_atom_type_symbol
_atom_type_description
_atom_type_scat_dispersion_real
_atom_type_scat_dispersion_imag
_atom_type_scat_source
C C 0.0033 0.0016 'International Tables Vol C Tables 4.2.6.8 and 6.1.1.4'
H H 0.0000 0.0000 'International Tables Vol C Tables 4.2.6.8 and 6.1.1.4'
Li Li -0.0003 0.0001 'International Tables Vol C Tables 4.2.6.8 and 6.1.1.4'
N N 0.0061 0.0033 'International Tables Vol C Tables 4.2.6.8 and 6.1.1.4'

loop_
_geom_angle_atom_site_label_1
_geom_angle_atom_site_label_2
_geom_angle_atom_site_label_3
_geom_angle
_geom_angle_site_symmetry_1
_geom_angle_site_symmetry_3
_geom_angle_publ_flag
N5 Li1 N1 119.3(3) . . ?
N5 Li1 N6 100.9(3) . . ?
N1 Li1 N6 121.1(3) . . ?
N5 Li1 N2 108.6(3) . . ?
N1 Li1 N2 101.6(3) . . ?
N6 Li1 N2 104.1(3) . . ?
N6 Li2 N5 104.6(3) . . ?
N6 Li2 N4 117.4(3) . . ?
N5 Li2 N4 118.9(3) . . ?
N6 Li2 N3 104.1(3) . . ?
N5 Li2 N3 112.9(3) . . ?
N4 Li2 N3 98.2(3) . . ?
C5 N1 C1 115.3(4) . . ?
C5 N1 Li1 116.3(3) . . ?
C1 N1 Li1 128.0(3) . . ?
N1 C1 C2 123.7(4) . . ?
C3 C2 C1 121.4(4) . . ?
C2 C3 C4 115.7(4) . . ?
C2 C3 C6 123.7(4) . . ?
C4 C3 C6 120.6(4) . . ?
C5 C4 C3 118.8(4) . . ?
N1 C5 C4 125.1(4) . . ?
C7 N2 C11 116.1(3) . . ?
C7 N2 Li1 129.3(3) . . ?
C11 N2 Li1 114.3(3) . . ?
N2 C7 C8 123.3(4) . . ?
C7 C8 C9 120.1(4) . . ?
C10 C9 C8 116.3(4) . . ?
C10 C9 C12 122.4(4) . . ?
C8 C9 C12 121.3(4) . . ?
C9 C10 C11 120.0(4) . . ?
N2 C11 C10 124.1(4) . . ?
C17 N3 C13 115.0(3) . . ?
C17 N3 Li2 111.2(3) . . ?
C13 N3 Li2 133.8(3) . . ?
N3 C13 C14 124.0(4) . . ?
C13 C14 C15 120.4(4) . . ?
C16 C15 C14 116.1(4) . . ?
C16 C15 C18 121.7(4) . . ?
C14 C15 C18 122.2(4) . . ?
C15 C16 C17 120.0(4) . . ?
N3 C17 C16 124.4(4) . . ?
C19 N4 C23 116.1(3) . . ?
C19 N4 Li2 121.1(3) . . ?
C23 N4 Li2 119.6(3) . . ?
N4 C19 C20 123.5(4) . . ?
C21 C20 C19 120.3(4) . . ?
C20 C21 C22 116.3(4) . . ?
C20 C21 C24 122.5(4) . . ?
C22 C21 C24 121.2(4) . . ?
C23 C22 C21 120.1(4) . . ?
N4 C23 C22 123.8(4) . . ?
C25 N5 Li1 127.1(3) . . ?
C25 N5 Li2 114.2(3) . . ?
Li1 N5 Li2 77.2(3) . . ?
N5 C25 C26 124.6(4) . . ?
N5 C25 C30 120.5(3) . . ?
C26 C25 C30 114.9(3) . . ?
C27 C26 C25 122.0(4) . . ?
C28 C27 C26 121.1(4) . . ?
C29 C28 C27 118.3(4) . . ?
C30 C29 C28 121.5(4) . . ?
C29 C30 C25 122.2(4) . . ?
C31 N6 Li2 131.2(3) . . ?
C31 N6 Li1 107.7(3) . . ?
Li2 N6 Li1 76.9(3) . . ?
N6 C31 C36 124.7(4) . . ?
N6 C31 C32 119.5(3) . . ?
C36 C31 C32 115.8(4) . . ?
C33 C32 C31 121.5(4) . . ?
C32 C33 C34 120.8(5) . . ?
C35 C34 C33 117.6(4) . . ?
C36 C35 C34 122.4(5) . . ?
C35 C36 C31 121.9(4) . . ?

loop_
_geom_bond_atom_site_label_1
_geom_bond_atom_site_label_2
_geom_bond_distance
_geom_bond_site_symmetry_2
_geom_bond_publ_flag
Li1 N5 2.041(7) . ?
Li1 N1 2.099(7) . ?
Li1 N6 2.108(8) . ?
Li1 N2 2.123(7) . ?
Li2 N6 1.997(7) . ?
Li2 N5 2.049(7) . ?
Li2 N4 2.085(7) . ?
Li2 N3 2.122(6) . ?
N1 C5 1.325(5) . ?
N1 C1 1.341(5) . ?
C1 C2 1.367(5) . ?
C2 C3 1.364(6) . ?
C3 C4 1.414(6) . ?
C3 C6 1.502(6) . ?
C4 C5 1.375(6) . ?
N2 C7 1.329(5) . ?
N2 C11 1.334(5) . ?
C7 C8 1.386(6) . ?
C8 C9 1.390(6) . ?
C9 C10 1.371(5) . ?
C9 C12 1.495(6) . ?
C10 C11 1.378(5) . ?
N3 C17 1.323(5) . ?
N3 C13 1.341(5) . ?
C13 C14 1.363(5) . ?
C14 C15 1.380(6) . ?
C15 C16 1.365(6) . ?
C15 C18 1.510(6) . ?
C16 C17 1.382(5) . ?
N4 C19 1.331(5) . ?
N4 C23 1.342(5) . ?
C19 C20 1.385(6) . ?
C20 C21 1.376(6) . ?
C21 C22 1.390(5) . ?
C21 C24 1.487(6) . ?
C22 C23 1.368(6) . ?
N5 C25 1.363(5) . ?
C25 C26 1.412(5) . ?
C25 C30 1.421(5) . ?
C26 C27 1.380(6) . ?
C27 C28 1.380(7) . ?
C28 C29 1.379(6) . ?
C29 C30 1.363(5) . ?
N6 C31 1.356(5) . ?
C31 C36 1.413(5) . ?
C31 C32 1.428(5) . ?
C32 C33 1.371(6) . ?
C33 C34 1.404(7) . ?
C34 C35 1.389(8) . ?
C35 C36 1.344(6) . ?
